data_2000051
loop_
_publ_author_name
'Averbuch-Pouchot, M.-T.'
'Durif, A.'

_publ_section_title
;
 Crystal-structure of a new form of ethyle nediammonium
 monohydrogen-monophosphate - [C~2~N~2~H~10~]HPO~4~(II)
;
_journal_coden_ASTM CRAMED
_journal_issue 3
_journal_name_full
;
 Comptes Rendus de l'Academie des Sciences, Serie II: Mecanique, Physique,
 Chimie, Sciences de la Terre et de l'Univers
;
_journal_page_first 325
_journal_page_last 331
_journal_volume 317
_journal_year 1993
_chemical_formula_sum 'C2 H11 N2 O4 P'
_chemical_name_common
;
Ethylene-1,2-diammonium monohydrogen phosphate
;
_space_group_IT_number 14
_symmetry_cell_setting monoclinic
_symmetry_space_group_name_Hall '-P 2ybc'
_symmetry_space_group_name_H-M 'P 1 21/c 1'
_cell_angle_alpha 90
_cell_angle_beta 109.76(3)
_cell_angle_gamma 90
_cell_formula_units_Z 4
_cell_length_a 10.650(5)
_cell_length_b 7.873(1)
_cell_length_c 8.358(1)
_cell_volume 659.532
_refine_ls_R_factor_gt 0.031
_refine_ls_wR_factor_gt 0.031
_cod_original_sg_symbol_H-M 'P 21/c'
_cod_original_formula_sum 'C2 H11 N2 O4 P1'
_cod_database_code 2000051

loop_
_symmetry_equiv_pos_site_id
_symmetry_equiv_pos_as_xyz
1 x,y,z
2 -x,1/2+y,1/2-z
3 -x,-y,-z
4 x,-1/2-y,-1/2+z

loop_
_atom_site_label
_atom_site_type_symbol
_atom_site_fract_x
_atom_site_fract_y
_atom_site_fract_z
P1 P 0.76475(3) 0.42464(4) 0.47926(4)
O1 O 0.8404(1) 0.4206(2) 0.3441(1)
O2 O 0.6233(1) 0.3596(2) 0.3949(1)
O3 O 0.76707(9) 0.6128(1) 0.5250(1)
O4 O 0.8433(1) 0.3184(2) 0.6312(1)
N1 N 0.0854(1) 0.1900(2) 0.6282(1)
N2 N 0.5216(1) 0.7222(2) 0.9306(1)
C1 C 0.0613(1) 0.0500(2) 0.5033(2)
C2 C 0.5613(1) 0.5518(2) 1.0047(2)
H1 H 0.829(3) 0.345(4) 0.288(4)
H2 H 0.129(2) 0.161(3) 0.729(3)
H3 H 0.143(2) 0.270(3) 0.599(3)
H4 H 0.012(2) 0.230(3) 0.621(3)
H5 H 0.468(2) 0.714(3) 0.822(3)
H6 H 0.597(2) 0.790(3) 0.957(3)
H7 H 0.464(2) 0.775(3) 0.983(3)
H8 H 0.141(2) -0.019(4) 0.536(3)
H9 H 0.047(2) 0.098(4) 0.392(3)
H10 H 0.621(3) 0.494(4) 0.944(3)
H11 H 0.620(3) 0.564(4) 1.115(3)
C1B* C -0.0613(1) -0.0500(2) 0.4967(2)
N1B* N -0.0854(1) -0.1900(2) 0.3718(1)
H8B* H -0.141(2) 0.019(4) 0.464(3)
H9B* H -0.047(2) -0.098(4) 0.608(3)
H2B* H -0.129(2) -0.161(3) 0.271(3)
H3B* H -0.143(2) -0.270(3) 0.401(3)
H4B* H -0.012(2) -0.230(3) 0.379(3)
C2B* C 0.4387(1) 0.4482(2) 0.9953(2)
N2B* N 0.4784(1) 0.2778(2) 1.0694(1)
H10B* H 0.379(3) 0.506(4) 1.056(3)
H11B* H 0.380(3) 0.436(4) 0.885(3)
H5B* H 0.532(2) 0.286(3) 1.178(3)
H6B* H 0.403(2) 0.210(3) 1.043(3)
H7B* H 0.536(2) 0.225(3) 1.017(3)

loop_
_atom_type_symbol
_atom_type_radius_bond
C 0.68
H 0.23
N 0.68
O 0.68
P 1.05
